data_8102998
loop_
_publ_author_name
'Prashanth W. Menezes'
'Stefan Hoffmann'
'Yurii Prots'
'R\"udiger Kniep'

_publ_section_title
;
 Crystal structure of calcium iron(II) hydrogenmonophosphate-
 dihydrogenmonoborate-monophosphate, CaFe[BP2O7(OH)3]
;
_journal_issue 4
_journal_name_full 'Zeitschrift f\"ur Kristallographie - New Crystal Structures'
_journal_page_first 335
_journal_volume 223
_journal_year 2008
_chemical_formula_sum 'B Ca Fe H3 O10 P2'
_chemical_formula_weight 331.7
_space_group_IT_number 15
_symmetry_space_group_name_Hall '-C 2yc'
_symmetry_space_group_name_H-M 'C 1 2/c 1'
_audit_creation_date 2008-06-27T16:37:38-00:00
_audit_creation_method 'WinGX routine CIF_UPDATE'
_cell_angle_alpha 90
_cell_angle_beta 117.069(6)
_cell_angle_gamma 90
_cell_formula_units_Z 4
_cell_length_a 10.2332(15)
_cell_length_b 8.2391(8)
_cell_length_c 9.1587(12)
_cell_measurement_reflns_used 1935
_cell_measurement_temperature 293(2)
_cell_measurement_theta_max 33.472
_cell_measurement_theta_min 2.4973
_cell_volume 687.61(16)
_computing_cell_refinement 'CrystalClear (Rigaku/MSC Inc., 2005)'
_computing_data_collection 'CrystalClear (Rigaku/MSC Inc., 2005)'
_computing_data_reduction 'CrystalClear (Rigaku/MSC Inc., 2005)'
_computing_molecular_graphics 'DIAMOND VERSION 3.1 E (2007)'
_computing_structure_refinement 'SHELXL-97 (Sheldrick, 1997)'
_computing_structure_solution 'SHELXS-97 (Sheldrick, 1997)'
_diffrn_ambient_temperature 293(2)
_diffrn_detector_area_resol_mean 14.6306
_diffrn_measured_fraction_theta_full 0.931
_diffrn_measured_fraction_theta_max 0.931
_diffrn_measurement_details
;
        scan:
        Number of images: 400
                   Slice: -120.0000 - 120.0000
             Image width: 0.6000
                Exp time: 21.0000
           Rotation axis: Phi
                   Omega: 0.0000
                     Chi: 0.0000
                     Phi: 0.0000
                     XTD: 42.0300
                  2theta: -25.0000
        scan:
        Number of images: 95
                   Slice: -38.0000 - 19.0000
             Image width: 0.6000
                Exp time: 21.0000
           Rotation axis: Omega
                   Omega: 0.0000
                     Chi: -90.0000
                     Phi: -15.0000
                     XTD: 42.0300
                  2theta: -25.0000
;
_diffrn_measurement_device 'Rigaku AFC7'
_diffrn_measurement_method '\f, \w'
_diffrn_radiation_detector 'Mercury CCD'
_diffrn_radiation_monochromator 'Graphite Monochromator'
_diffrn_radiation_source 'Sealed Tube'
_diffrn_radiation_type MoK\a
_diffrn_radiation_wavelength 0.71073
_diffrn_reflns_av_R_equivalents 0.016
_diffrn_reflns_limit_h_max 13
_diffrn_reflns_limit_h_min -14
_diffrn_reflns_limit_k_max 12
_diffrn_reflns_limit_k_min -9
_diffrn_reflns_limit_l_max 13
_diffrn_reflns_limit_l_min -13
_diffrn_reflns_number 3650
_diffrn_reflns_reduction_process 'Lp corrections applied'
_diffrn_reflns_theta_full 32.58
_diffrn_reflns_theta_max 32.58
_diffrn_reflns_theta_min 3.33
_diffrn_source_current 32
_diffrn_source_power 1.6
_diffrn_source_voltage 50
_exptl_absorpt_coefficient_mu 3.452
_exptl_absorpt_correction_T_max 1
_exptl_absorpt_correction_T_min 0.8009
_exptl_absorpt_correction_type multi-scan
_exptl_crystal_colour Colorless
_exptl_crystal_density_diffrn 3.204
_exptl_crystal_density_method 'not measured'
_exptl_crystal_description Prism
_exptl_crystal_F_000 656
_exptl_crystal_size_max 0.2
_exptl_crystal_size_mid 0.2
_exptl_crystal_size_min 0.2
_refine_diff_density_max 0.667
_refine_diff_density_min -0.63
_refine_ls_extinction_method SHELXL
_refine_ls_goodness_of_fit_ref 1.122
_refine_ls_hydrogen_treatment mixed
_refine_ls_matrix_type full
_refine_ls_number_parameters 75
_refine_ls_number_reflns 1166
_refine_ls_number_restraints 0
_refine_ls_restrained_S_all 1.122
_refine_ls_R_factor_gt 0.0248
_refine_ls_shift/su_max 0
_refine_ls_structure_factor_coef Fsqd
_refine_ls_weighting_details 'calc w=1/[\s^2^(Fo^2^)+(0.0328P)^2^+1.9667P] where P=(Fo^2^+2Fc^2^)/3'
_refine_ls_weighting_scheme calc
_refine_ls_wR_factor_ref 0.0649
_reflns_number_gt 1120
_reflns_number_total 1166
_reflns_threshold_expression >2sigma(I)
_cod_data_source_file 409964.cff
_cod_data_source_block pm_1041g_voll
_cod_depositor_comments
;
The following automatic conversions were performed:
'_exptl_absorpt_correction_type' value 'Multi-scan' changed to
'multi-scan' according to
'/home/saulius/struct/CIF-dictionaries/cif_core.dic' dictionary named
'cif_core.dic' version 2.4.1 from 2010-06-29.

Automatic conversion script
Id: cif_fix_enum 1555 2011-01-17 13:19:09Z saulius 
;
_cod_original_cell_volume 687.61(15)
_cod_original_sg_symbol_H-M C2/c
_cod_original_formula_sum 'H3 B Ca Fe O10 P2'
_cod_database_code 8102998

loop_
_symmetry_equiv_pos_as_xyz
'x, y, z'
'-x, y, -z+1/2'
'x+1/2, y+1/2, z'
'-x+1/2, y+1/2, -z+1/2'
'-x, -y, -z'
'x, -y, z-1/2'
'-x+1/2, -y+1/2, -z'
'x+1/2, -y+1/2, z-1/2'

loop_
_atom_site_label
_atom_site_type_symbol
_atom_site_fract_x
_atom_site_fract_y
_atom_site_fract_z
_atom_site_U_iso_or_equiv
_atom_site_adp_type
_atom_site_occupancy
_atom_site_calc_flag
_atom_site_refinement_flags
_atom_site_disorder_group
_atom_site_disorder_assembly
Ca1 Ca 0 0.14943(6) 0.25 0.01026(11) Uani 1 d S . .
Fe1 Fe 0.25 0.25 0 0.00612(9) Uani 1 d S . .
P1 P 0.28616(4) 0.43407(5) 0.32563(5) 0.00579(10) Uani 1 d . . .
B1 B 0 0.5270(3) 0.25 0.0069(4) Uani 1 d S . .
O1 O 0.13421(14) 0.18560(17) 0.53896(15) 0.0111(2) Uani 1 d . . .
O2 O 0.32601(14) 0.41233(15) 0.18426(15) 0.0084(2) Uani 1 d . . .
O3 O 0.17629(14) 0.11248(15) 0.12143(15) 0.0087(2) Uani 1 d . . .
O4 O 0.11587(13) 0.41270(15) 0.25919(15) 0.0081(2) Uani 1 d . . .
O5 O 0.44373(14) 0.12604(15) 0.10153(15) 0.0083(2) Uani 1 d . . .
H5 H 0.509(4) 0.176(4) 0.094(4) 0.023(8) Uiso 1 d . . .

loop_
_atom_site_aniso_label
_atom_site_aniso_U_11
_atom_site_aniso_U_22
_atom_site_aniso_U_33
_atom_site_aniso_U_23
_atom_site_aniso_U_13
_atom_site_aniso_U_12
Ca1 0.0115(2) 0.0094(2) 0.0105(2) 0 0.00550(17) 0
Fe1 0.00718(16) 0.00537(15) 0.00597(15) 0.00051(10) 0.00312(12) 0.00007(10)
P1 0.00521(18) 0.00600(18) 0.00648(18) -0.00070(13) 0.00293(14) -0.00009(12)
B1 0.0063(10) 0.0051(9) 0.0088(10) 0 0.0029(8) 0
O1 0.0110(6) 0.0116(5) 0.0089(5) 0.0028(4) 0.0030(4) 0.0031(4)
O2 0.0095(5) 0.0093(5) 0.0084(5) -0.0024(4) 0.0059(4) -0.0016(4)
O3 0.0094(5) 0.0078(5) 0.0108(5) 0.0029(4) 0.0062(4) 0.0018(4)
O4 0.0063(5) 0.0066(5) 0.0114(5) -0.0008(4) 0.0040(4) 0.0003(4)
O5 0.0065(5) 0.0097(5) 0.0084(5) 0.0030(4) 0.0032(4) 0.0010(4)

loop_
_atom_type_symbol
_atom_type_description
_atom_type_scat_dispersion_real
_atom_type_scat_dispersion_imag
_atom_type_scat_source
H H 0 0 'International Tables Vol C Tables 4.2.6.8 and 6.1.1.4'
B B 0.0013 0.0007 'International Tables Vol C Tables 4.2.6.8 and 6.1.1.4'
Ca Ca 0.2262 0.3064 'International Tables Vol C Tables 4.2.6.8 and 6.1.1.4'
Fe Fe 0.3463 0.8444 'International Tables Vol C Tables 4.2.6.8 and 6.1.1.4'
O O 0.0106 0.006 'International Tables Vol C Tables 4.2.6.8 and 6.1.1.4'
P P 0.1023 0.0942 'International Tables Vol C Tables 4.2.6.8 and 6.1.1.4'

loop_
_geom_angle_atom_site_label_1
_geom_angle_atom_site_label_2
_geom_angle_atom_site_label_3
_geom_angle
_geom_angle_site_symmetry_1
_geom_angle_site_symmetry_3
_geom_angle_publ_flag
O1 Ca1 O1 165.62(7) . 2 ?
O1 Ca1 O4 79.98(5) . . ?
O1 Ca1 O4 87.30(5) 2 . ?
O1 Ca1 O4 87.30(5) . 2 ?
O1 Ca1 O4 79.98(5) 2 2 ?
O4 Ca1 O4 55.86(6) . 2 ?
O1 Ca1 O2 110.45(5) . 3_445 ?
O1 Ca1 O2 81.04(4) 2 3_445 ?
O4 Ca1 O2 165.71(4) . 3_445 ?
O4 Ca1 O2 113.47(4) 2 3_445 ?
O1 Ca1 O2 81.04(4) . 4_545 ?
O1 Ca1 O2 110.45(5) 2 4_545 ?
O4 Ca1 O2 113.47(4) . 4_545 ?
O4 Ca1 O2 165.71(4) 2 4_545 ?
O2 Ca1 O2 78.60(6) 3_445 4_545 ?
O1 Ca1 O3 71.17(4) . 2 ?
O1 Ca1 O3 110.63(4) 2 2 ?
O4 Ca1 O3 121.02(4) . 2 ?
O4 Ca1 O3 72.12(4) 2 2 ?
O2 Ca1 O3 56.92(4) 3_445 2 ?
O2 Ca1 O3 111.30(4) 4_545 2 ?
O1 Ca1 O3 110.63(4) . . ?
O1 Ca1 O3 71.17(4) 2 . ?
O4 Ca1 O3 72.12(4) . . ?
O4 Ca1 O3 121.02(4) 2 . ?
O2 Ca1 O3 111.30(4) 3_445 . ?
O2 Ca1 O3 56.92(4) 4_545 . ?
O3 Ca1 O3 166.46(6) 2 . ?
O1 Ca1 B1 82.81(3) . . ?
O1 Ca1 B1 82.81(3) 2 . ?
O4 Ca1 B1 27.93(3) . . ?
O4 Ca1 B1 27.93(3) 2 . ?
O2 Ca1 B1 140.70(3) 3_445 . ?
O2 Ca1 B1 140.70(3) 4_545 . ?
O3 Ca1 B1 96.77(3) 2 . ?
O3 Ca1 B1 96.77(3) . . ?
O1 Ca1 P1 86.14(4) . 3_445 ?
O1 Ca1 P1 102.07(3) 2 3_445 ?
O4 Ca1 P1 150.31(3) . 3_445 ?
O4 Ca1 P1 97.65(3) 2 3_445 ?
O2 Ca1 P1 29.06(3) 3_445 3_445 ?
O2 Ca1 P1 89.82(3) 4_545 3_445 ?
O3 Ca1 P1 29.34(3) 2 3_445 ?
O3 Ca1 P1 137.56(3) . 3_445 ?
B1 Ca1 P1 124.535(11) . 3_445 ?
O1 Ca1 P1 102.07(3) . 4_545 ?
O1 Ca1 P1 86.14(4) 2 4_545 ?
O4 Ca1 P1 97.65(3) . 4_545 ?
O4 Ca1 P1 150.31(3) 2 4_545 ?
O2 Ca1 P1 89.82(3) 3_445 4_545 ?
O2 Ca1 P1 29.06(3) 4_545 4_545 ?
O3 Ca1 P1 137.56(3) 2 4_545 ?
O3 Ca1 P1 29.34(3) . 4_545 ?
B1 Ca1 P1 124.535(11) . 4_545 ?
P1 Ca1 P1 110.93(2) 3_445 4_545 ?
O1 Ca1 P1 175.15(4) . 8_455 ?
O1 Ca1 P1 18.56(3) 2 8_455 ?
O4 Ca1 P1 104.83(3) . 8_455 ?
O4 Ca1 P1 94.94(3) 2 8_455 ?
O2 Ca1 P1 64.72(3) 3_445 8_455 ?
O2 Ca1 P1 97.32(3) 4_545 8_455 ?
O3 Ca1 P1 105.41(3) 2 8_455 ?
O3 Ca1 P1 71.86(3) . 8_455 ?
B1 Ca1 P1 101.163(10) . 8_455 ?
P1 Ca1 P1 89.297(13) 3_445 8_455 ?
P1 Ca1 P1 78.039(14) 4_545 8_455 ?
O3 Fe1 O3 180.00(5) 7 . ?
O3 Fe1 O2 89.42(5) 7 . ?
O3 Fe1 O2 90.58(5) . . ?
O3 Fe1 O2 90.58(5) 7 7 ?
O3 Fe1 O2 89.42(5) . 7 ?
O2 Fe1 O2 180.00(5) . 7 ?
O3 Fe1 O5 89.83(5) 7 7 ?
O3 Fe1 O5 90.17(5) . 7 ?
O2 Fe1 O5 88.52(5) . 7 ?
O2 Fe1 O5 91.48(5) 7 7 ?
O3 Fe1 O5 90.17(5) 7 . ?
O3 Fe1 O5 89.83(5) . . ?
O2 Fe1 O5 91.48(5) . . ?
O2 Fe1 O5 88.52(5) 7 . ?
O5 Fe1 O5 180.00(6) 7 . ?
O1 P1 O2 111.56(8) 7_556 . ?
O1 P1 O3 113.75(7) 7_556 4 ?
O2 P1 O3 104.65(7) . 4 ?
O1 P1 O4 109.60(7) 7_556 . ?
O2 P1 O4 109.48(7) . . ?
O3 P1 O4 107.60(7) 4 . ?
O1 P1 Ca1 112.57(6) 7_556 3 ?
O2 P1 Ca1 53.02(5) . 3 ?
O3 P1 Ca1 55.21(5) 4 3 ?
O4 P1 Ca1 137.82(5) . 3 ?
O1 P1 Ca1 30.33(5) 7_556 7_556 ?
O2 P1 Ca1 129.22(5) . 7_556 ?
O3 P1 Ca1 84.22(5) 4 7_556 ?
O4 P1 Ca1 115.09(5) . 7_556 ?
Ca1 P1 Ca1 101.961(14) 3 7_556 ?
O1 P1 Ca1 79.49(6) 7_556 . ?
O2 P1 Ca1 105.63(5) . . ?
O3 P1 Ca1 138.93(5) 4 . ?
O4 P1 Ca1 35.27(5) . . ?
Ca1 P1 Ca1 157.690(15) 3 . ?
Ca1 P1 Ca1 97.338(12) 7_556 . ?
O5 B1 O5 112.10(19) 4 3_455 ?
O5 B1 O4 111.90(7) 4 2 ?
O5 B1 O4 109.56(7) 3_455 2 ?
O5 B1 O4 109.56(7) 4 . ?
O5 B1 O4 111.90(7) 3_455 . ?
O4 B1 O4 101.35(18) 2 . ?
O5 B1 Ca1 123.95(10) 4 . ?
O5 B1 Ca1 123.95(10) 3_455 . ?
O4 B1 Ca1 50.67(9) 2 . ?
O4 B1 Ca1 50.67(9) . . ?
P1 O1 Ca1 131.11(8) 7_556 . ?
P1 O2 Fe1 129.46(8) . . ?
P1 O2 Ca1 97.92(6) . 3 ?
Fe1 O2 Ca1 132.53(6) . 3 ?
P1 O3 Fe1 128.60(8) 4_545 . ?
P1 O3 Ca1 95.45(6) 4_545 . ?
Fe1 O3 Ca1 135.95(6) . . ?
B1 O4 P1 131.75(11) . . ?
B1 O4 Ca1 101.40(10) . . ?
P1 O4 Ca1 123.03(7) . . ?
B1 O5 Fe1 126.42(8) 3_545 . ?
B1 O5 H5 112(2) 3_545 . ?
Fe1 O5 H5 112(2) . . ?

loop_
_geom_bond_atom_site_label_1
_geom_bond_atom_site_label_2
_geom_bond_distance
_geom_bond_site_symmetry_2
_geom_bond_publ_flag
Ca1 O1 2.3814(13) . ?
Ca1 O1 2.3814(13) 2 ?
Ca1 O4 2.4550(13) . ?
Ca1 O4 2.4550(13) 2 ?
Ca1 O2 2.5245(13) 3_445 ?
Ca1 O2 2.5245(13) 4_545 ?
Ca1 O3 2.5821(13) 2 ?
Ca1 O3 2.5821(13) . ?
Ca1 B1 3.111(3) . ?
Ca1 P1 3.1299(6) 3_445 ?
Ca1 P1 3.1299(6) 4_545 ?
Ca1 P1 3.5535(6) 8_455 ?
Fe1 O3 1.9629(12) 7 ?
Fe1 O3 1.9629(12) . ?
Fe1 O2 2.0118(12) . ?
Fe1 O2 2.0118(12) 7 ?
Fe1 O5 2.0397(13) 7 ?
Fe1 O5 2.0397(13) . ?
P1 O1 1.5014(13) 7_556 ?
P1 O2 1.5348(13) . ?
P1 O3 1.5408(13) 4 ?
P1 O4 1.5725(13) . ?
P1 Ca1 3.1299(6) 3 ?
P1 Ca1 3.5535(6) 7_556 ?
B1 O5 1.4606(18) 4 ?
B1 O5 1.4606(18) 3_455 ?
B1 O4 1.486(2) 2 ?
B1 O4 1.486(2) . ?
O1 P1 1.5014(13) 7_556 ?
O2 Ca1 2.5245(13) 3 ?
O3 P1 1.5408(13) 4_545 ?
O5 B1 1.4606(18) 3_545 ?
O5 H5 0.82(3) . ?
